data_7113707
loop_
_publ_author_name
'Horn, Caitlin J.'
'Blake, Alexander J.'
'Champness, Neil R.'
'Garau, Alessandra'
'Lippolis, Vito'
'Wilson, Claire'
'Schr\"oder, Martin'

_publ_section_title
;
 Helical templating of polyiodide networks at a binuclear metallo complex
;
_journal_coden_ASTM CHCOFS
_journal_issue 3
_journal_name_full
;
 Chemical Communications (Cambridge, United Kingdom)
;
_journal_page_first 312
_journal_page_last 313
_journal_paper_doi 10.1039/b211743f
_journal_year 2003
_chemical_formula_sum 'C26 H24 I12 N10 Ni'
_chemical_formula_weight 2058.06
_chemical_name_systematic
;  
?  
;
_space_group_IT_number 15
_symmetry_cell_setting monoclinic
_symmetry_space_group_name_Hall '-C 2yc'
_symmetry_space_group_name_H-M 'C 1 2/c 1'
_atom_sites_solution_hydrogens geom
_atom_sites_solution_primary direct
_atom_sites_solution_secondary difmap
_audit_creation_method SHELXL-97
_cell_angle_alpha 90.00
_cell_angle_beta 108.127(3)
_cell_angle_gamma 90.00
_cell_formula_units_Z 8
_cell_length_a 13.497(2)
_cell_length_b 35.962(6)
_cell_length_c 20.498(4)
_cell_measurement_reflns_used 606
_cell_measurement_temperature 150(2)
_cell_measurement_theta_max 25.15
_cell_measurement_theta_min 2.22
_cell_volume 9456(3)
_computing_cell_refinement 'Bruker SAINT version 6.02a (Bruker, 2000)'
_computing_data_collection 'Bruker SMART version 5.624 (Bruker, 2001)'
_computing_data_reduction 'Bruker SAINT; Bruker SHELXTL (Bruker, 1997)'
_computing_molecular_graphics 'Bruker SHELXTL'
_computing_publication_material 'SHELXL-97; PLATON (Spek, 2002)'
_computing_structure_refinement 'SHELXL-97 (Sheldrick, 1997)'
_computing_structure_solution 'SHELXS-97 (Sheldrick, 1990)'
_diffrn_ambient_temperature 150(2)
_diffrn_measured_fraction_theta_full 0.999
_diffrn_measured_fraction_theta_max 0.999
_diffrn_measurement_device_type 'Bruker SMART1000 CCD area detector'
_diffrn_measurement_method omega
_diffrn_radiation_monochromator graphite
_diffrn_radiation_source 'normal-focus sealed tube'
_diffrn_radiation_type MoK\a
_diffrn_radiation_wavelength 0.71073
_diffrn_reflns_av_R_equivalents 0.117
_diffrn_reflns_av_sigmaI/netI 0.081
_diffrn_reflns_limit_h_max 18
_diffrn_reflns_limit_h_min -18
_diffrn_reflns_limit_k_max 48
_diffrn_reflns_limit_k_min -48
_diffrn_reflns_limit_l_max 27
_diffrn_reflns_limit_l_min -27
_diffrn_reflns_number 9308
_diffrn_reflns_theta_full 26.00
_diffrn_reflns_theta_max 26.00
_diffrn_reflns_theta_min 1.13
_diffrn_standards_decay_% none
_exptl_absorpt_coefficient_mu 8.278
_exptl_absorpt_correction_T_max 0.316
_exptl_absorpt_correction_T_min 0.110
_exptl_absorpt_correction_type numerical
_exptl_crystal_colour Red-black
_exptl_crystal_density_diffrn 2.891
_exptl_crystal_density_method 'not measured'
_exptl_crystal_description 'Irregular block'
_exptl_crystal_F_000 7312
_exptl_crystal_size_max 0.30
_exptl_crystal_size_mid 0.22
_exptl_crystal_size_min 0.18
_refine_diff_density_max 2.55
_refine_diff_density_min -2.30
_refine_diff_density_rms 0.38
_refine_ls_extinction_method none
_refine_ls_goodness_of_fit_ref 1.104
_refine_ls_hydrogen_treatment mixed
_refine_ls_matrix_type full
_refine_ls_number_parameters 443
_refine_ls_number_reflns 9308
_refine_ls_number_restraints 192
_refine_ls_restrained_S_all 1.094
_refine_ls_R_factor_all 0.149
_refine_ls_R_factor_gt 0.095
_refine_ls_shift/su_max 0.021
_refine_ls_shift/su_mean 0.002
_refine_ls_structure_factor_coef Fsqd
_refine_ls_weighting_details 'calc w=1/[\s^2^(Fo^2^)+(0.052P)^2^+1669P] where P=(Fo^2^+2Fc^2^)/3'
_refine_ls_weighting_scheme calc
_refine_ls_wR_factor_gt 0.216
_refine_ls_wR_factor_ref 0.239
_reflns_number_gt 5350
_reflns_number_total 9308
_reflns_threshold_expression >2sigma(I)
_cod_duplicate_entry 7103970
_cod_data_source_file b211743f.txt
_cod_data_source_block NIN8II
_cod_depositor_comments
;
The following automatic conversions were performed:

'_symmetry_cell_setting' value 'Monoclinic' changed to 'monoclinic'
according to
/usr/data/users/saulius/automatic-downloads/retrospective/RSC/lib/dictionaries/cif_core.dic
dictionary named 'cif_core.dic' version 2.4.2 from 2011-04-26.

Automatic conversion script
Id: cif_fix_values 2281 2013-09-26 08:29:07Z andrius 
;
_cod_original_sg_symbol_H-M C2/c
_cod_database_code 7113707

loop_
_symmetry_equiv_pos_as_xyz
'x, y, z'
'-x, y, -z+1/2'
'x+1/2, y+1/2, z'
'-x+1/2, y+1/2, -z+1/2'
'-x, -y, -z'
'x, -y, z-1/2'
'-x+1/2, -y+1/2, -z'
'x+1/2, -y+1/2, z-1/2'

loop_
_atom_site_label
_atom_site_type_symbol
_atom_site_fract_x
_atom_site_fract_y
_atom_site_fract_z
_atom_site_U_iso_or_equiv
_atom_site_adp_type
_atom_site_occupancy
_atom_site_symmetry_multiplicity
_atom_site_calc_flag
_atom_site_refinement_flags
Ni1 Ni 1.0522(2) 0.87506(8) 0.35698(16) 0.0256(6) Uani 1 1 d U
I1 I 0.7716(2) 0.79964(6) 0.66733(18) 0.0849(9) Uani 1 1 d U
I2 I 0.64861(19) 0.79186(6) 0.52908(17) 0.0789(9) Uani 1 1 d U
I3 I 0.53424(19) 0.79360(6) 0.36614(13) 0.0630(6) Uani 1 1 d U
I4 I 0.55646(14) 0.87641(5) 0.36700(10) 0.0429(4) Uani 1 1 d U
I5 I 0.57741(17) 0.95641(5) 0.37261(11) 0.0547(5) Uani 1 1 d U
I6 I 0.62721(16) 0.95767(6) 0.54994(14) 0.0653(7) Uani 1 1 d U
I7 I 0.64773(16) 0.94980(5) 0.68799(14) 0.0640(7) Uani 1 1 d U
I10 I 0.92197(16) 0.80643(5) 0.85281(11) 0.0508(5) Uani 1 1 d U
I9 I 0.80687(15) 0.87350(6) 0.86012(10) 0.0469(5) Uani 1 1 d U
I8 I 0.68456(15) 0.94285(5) 0.86098(11) 0.0476(5) Uani 1 1 d U
I11 I 0.90414(14) 0.98605(5) 0.96076(10) 0.0406(4) Uani 1 1 d .
I12 I 0.80635(14) 0.76313(5) 0.95891(10) 0.0420(4) Uani 1 1 d .
N1 N 1.1225(11) 0.8418(4) 0.2878(7) 0.026(3) Uani 1 1 d DU
C1 C 1.1894(12) 0.8539(4) 0.2555(8) 0.020(4) Uani 1 1 d DU
C2 C 1.2560(14) 0.8307(5) 0.2340(9) 0.041(6) Uani 1 1 d DU
H2B H 1.3022 0.8401 0.2113 0.049 Uiso 1 1 calc R
C3 C 1.2511(14) 0.7931(5) 0.2474(10) 0.037(6) Uani 1 1 d DU
H3A H 1.2951 0.7761 0.2340 0.045 Uiso 1 1 calc R
C4 C 1.1842(14) 0.7806(4) 0.2795(9) 0.033(5) Uani 1 1 d DU
H4A H 1.1803 0.7548 0.2885 0.040 Uiso 1 1 calc R
C5 C 1.1223(13) 0.8054(4) 0.2988(8) 0.031(5) Uani 1 1 d DU
C6 C 0.9654(17) 0.8124(6) 0.4060(16) 0.039(6) Uani 1 1 d U
H6B H 0.9471 0.7876 0.4130 0.046 Uiso 1 1 calc R
N2 N 1.0615(15) 0.7940(5) 0.3376(10) 0.027(4) Uani 1 1 d U
H2A H 1.0502 0.7702 0.3421 0.033 Uiso 1 1 calc R
N3 N 1.0198(15) 0.8193(5) 0.3684(9) 0.027(3) Uani 1 1 d U
N4 N 0.9641(13) 0.8775(4) 0.4266(9) 0.027(3) Uani 1 1 d DU
C7 C 0.9297(15) 0.8440(4) 0.4398(11) 0.029(4) Uani 1 1 d DU
C8 C 0.8570(19) 0.8388(5) 0.4748(14) 0.041(6) Uani 1 1 d DU
H8A H 0.8307 0.8149 0.4802 0.049 Uiso 1 1 calc R
C9 C 0.826(2) 0.8706(6) 0.5011(14) 0.050(7) Uani 1 1 d DU
H9A H 0.7798 0.8687 0.5279 0.060 Uiso 1 1 calc R
C10 C 0.8600(17) 0.9041(5) 0.4886(13) 0.037(6) Uani 1 1 d DU
H10A H 0.8356 0.9260 0.5045 0.045 Uiso 1 1 calc R
C11 C 0.9300(18) 0.9066(5) 0.4532(13) 0.039(5) Uani 1 1 d DU
H11A H 0.9558 0.9305 0.4471 0.047 Uiso 1 1 calc R
N5 N 0.9148(11) 0.9072(4) 0.2914(10) 0.027(3) Uani 1 1 d DU
C12 C 0.8178(13) 0.8943(4) 0.2602(12) 0.029(5) Uani 1 1 d DU
C13 C 0.7293(13) 0.9167(5) 0.2390(13) 0.035(6) Uani 1 1 d DU
H13A H 0.6621 0.9066 0.2169 0.042 Uiso 1 1 calc R
C14 C 0.7447(14) 0.9544(5) 0.2517(13) 0.038(6) Uani 1 1 d DU
H14A H 0.6865 0.9707 0.2417 0.046 Uiso 1 1 calc R
C15 C 0.8420(14) 0.9680(4) 0.2782(12) 0.031(5) Uani 1 1 d DU
H15A H 0.8538 0.9941 0.2811 0.037 Uiso 1 1 calc R
C16 C 0.9230(13) 0.9438(4) 0.3008(11) 0.030(5) Uani 1 1 d DU
N6 N 1.0217(15) 0.9561(5) 0.3333(11) 0.036(5) Uani 1 1 d U
H6A H 1.0366 0.9799 0.3338 0.043 Uiso 1 1 calc R
N7 N 1.0969(15) 0.9310(5) 0.3650(11) 0.034(4) Uani 1 1 d U
C17 C 1.1899(17) 0.9384(6) 0.4027(13) 0.026(4) Uani 1 1 d U
H17A H 1.2148 0.9632 0.4112 0.031 Uiso 1 1 calc R
N8 N 1.2061(11) 0.8732(4) 0.4238(10) 0.030(4) Uani 1 1 d DU
C18 C 1.2556(13) 0.9063(4) 0.4319(11) 0.024(4) Uani 1 1 d DU
C19 C 1.3605(14) 0.9114(5) 0.4687(12) 0.031(5) Uani 1 1 d DU
H19A H 1.3922 0.9352 0.4739 0.037 Uiso 1 1 calc R
C20 C 1.4160(14) 0.8799(5) 0.4971(11) 0.032(5) Uani 1 1 d DU
H20A H 1.4870 0.8819 0.5244 0.039 Uiso 1 1 calc R
C21 C 1.3691(14) 0.8464(5) 0.4861(12) 0.037(6) Uani 1 1 d DU
H21A H 1.4081 0.8245 0.5027 0.044 Uiso 1 1 calc R
C22 C 1.2655(14) 0.8441(5) 0.4512(13) 0.035(6) Uani 1 1 d DU
H22A H 1.2336 0.8203 0.4460 0.042 Uiso 1 1 calc R
N1S N 0.534(2) 0.7859(6) 0.8426(13) 0.055(7) Uani 1 1 d U
C1S C 0.502(2) 0.8145(7) 0.8355(13) 0.042(7) Uani 1 1 d U
C2S C 0.467(2) 0.8529(8) 0.8268(19) 0.061(9) Uani 1 1 d U
H2S1 H 0.5259 0.8696 0.8471 0.091 Uiso 1 1 calc R
H2S2 H 0.4137 0.8566 0.8497 0.091 Uiso 1 1 calc R
H2S3 H 0.4369 0.8585 0.7778 0.091 Uiso 1 1 calc R
N2S N 1.0652(19) 0.9647(6) 0.8422(16) 0.058(8) Uani 1 1 d U
C3S C 1.088(2) 0.9357(7) 0.8347(16) 0.045(7) Uani 1 1 d U
C4S C 1.113(3) 0.8978(7) 0.8208(19) 0.062(10) Uani 1 1 d U
H4SA H 1.1673 0.8880 0.8608 0.093 Uiso 1 1 calc R
H4SB H 1.1379 0.8976 0.7808 0.093 Uiso 1 1 calc R
H4SC H 1.0504 0.8822 0.8116 0.093 Uiso 1 1 calc R

loop_
_atom_site_aniso_label
_atom_site_aniso_U_11
_atom_site_aniso_U_22
_atom_site_aniso_U_33
_atom_site_aniso_U_23
_atom_site_aniso_U_13
_atom_site_aniso_U_12
Ni1 0.0299(15) 0.0144(13) 0.0339(17) 0.0024(12) 0.0118(13) -0.0007(11)
I1 0.0685(15) 0.0320(11) 0.169(3) 0.0327(14) 0.0580(17) 0.0061(10)
I2 0.0743(16) 0.0266(10) 0.167(3) 0.0164(13) 0.0825(17) 0.0051(10)
I3 0.0799(16) 0.0358(10) 0.0828(16) -0.0040(11) 0.0394(13) -0.0074(10)
I4 0.0434(10) 0.0440(10) 0.0438(10) -0.0019(9) 0.0169(8) 0.0037(8)
I5 0.0674(14) 0.0360(10) 0.0624(13) 0.0024(10) 0.0226(11) 0.0029(9)
I6 0.0417(11) 0.0327(10) 0.111(2) -0.0069(11) 0.0092(12) -0.0024(8)
I7 0.0461(11) 0.0225(9) 0.120(2) -0.0123(11) 0.0211(12) -0.0056(8)
I10 0.0494(11) 0.0393(10) 0.0680(14) -0.0017(10) 0.0247(10) 0.0009(9)
I9 0.0478(11) 0.0469(10) 0.0461(11) 0.0017(9) 0.0146(9) -0.0114(9)
I8 0.0445(11) 0.0360(10) 0.0614(13) -0.0002(9) 0.0152(9) 0.0008(8)
I11 0.0428(10) 0.0321(9) 0.0464(11) 0.0126(8) 0.0131(8) 0.0017(7)
I12 0.0446(10) 0.0315(9) 0.0515(11) -0.0133(8) 0.0171(9) -0.0037(8)
N1 0.030(10) 0.015(6) 0.033(9) -0.001(6) 0.008(7) 0.000(6)
C1 0.024(11) 0.013(8) 0.019(11) -0.004(8) -0.001(7) -0.003(7)
C2 0.054(17) 0.016(9) 0.063(19) 0.002(11) 0.032(13) 0.007(10)
C3 0.050(15) 0.014(8) 0.052(17) 0.009(11) 0.022(12) 0.006(10)
C4 0.046(15) 0.014(8) 0.041(15) -0.013(10) 0.016(11) -0.009(8)
C5 0.037(13) 0.019(7) 0.036(14) 0.000(9) 0.011(9) -0.002(8)
C6 0.020(12) 0.015(7) 0.09(2) 0.007(10) 0.027(12) -0.003(9)
N2 0.032(10) 0.012(6) 0.035(11) 0.001(7) 0.007(7) -0.004(7)
N3 0.037(10) 0.018(6) 0.021(10) -0.001(6) 0.003(7) -0.003(6)
N4 0.035(9) 0.022(7) 0.025(8) -0.008(7) 0.009(7) -0.008(7)
C7 0.013(11) 0.032(8) 0.041(14) 0.008(9) 0.005(8) -0.001(8)
C8 0.053(17) 0.021(9) 0.059(18) 0.016(11) 0.031(13) 0.005(10)
C9 0.061(19) 0.046(12) 0.050(18) -0.017(13) 0.028(13) -0.010(13)
C10 0.026(13) 0.034(9) 0.053(17) -0.018(12) 0.014(10) 0.005(10)
C11 0.035(14) 0.042(10) 0.042(15) -0.008(11) 0.013(10) 0.004(11)
N5 0.030(6) 0.016(6) 0.035(10) 0.004(7) 0.011(6) 0.000(5)
C12 0.029(8) 0.027(10) 0.033(13) 0.000(10) 0.011(8) 0.000(6)
C13 0.027(9) 0.031(10) 0.049(16) -0.021(12) 0.015(10) 0.008(8)
C14 0.034(8) 0.030(9) 0.048(16) 0.007(12) 0.008(11) 0.010(9)
C15 0.034(8) 0.015(8) 0.044(15) 0.006(10) 0.014(10) 0.004(6)
C16 0.034(8) 0.023(7) 0.023(12) -0.005(9) -0.005(9) 0.005(6)
N6 0.033(8) 0.017(7) 0.050(13) 0.006(9) 0.001(8) -0.003(6)
N7 0.031(7) 0.015(6) 0.054(14) 0.004(7) 0.011(7) 0.003(5)
C17 0.026(8) 0.010(7) 0.049(15) 0.006(8) 0.024(8) 0.000(6)
N8 0.032(6) 0.017(6) 0.037(10) 0.000(7) 0.003(6) -0.003(5)
C18 0.033(8) 0.014(7) 0.029(12) 0.004(8) 0.017(8) -0.001(6)
C19 0.033(9) 0.022(9) 0.039(15) 0.005(10) 0.013(9) -0.008(7)
C20 0.040(11) 0.026(10) 0.031(13) -0.002(10) 0.011(10) -0.002(7)
C21 0.041(10) 0.028(9) 0.037(15) 0.016(11) 0.006(11) 0.001(9)
C22 0.037(9) 0.021(9) 0.046(16) 0.013(10) 0.009(10) -0.002(7)
N1S 0.09(2) 0.029(10) 0.055(16) -0.003(11) 0.033(15) 0.014(12)
C1S 0.07(2) 0.025(10) 0.026(13) -0.010(11) 0.009(13) 0.005(12)
C2S 0.054(19) 0.028(11) 0.09(3) 0.014(16) 0.014(18) 0.005(12)
N2S 0.053(15) 0.011(8) 0.12(2) 0.025(12) 0.043(16) 0.016(10)
C3S 0.048(17) 0.023(10) 0.07(2) 0.000(13) 0.031(15) 0.015(12)
C4S 0.08(2) 0.014(10) 0.11(3) 0.016(14) 0.05(2) 0.017(14)

loop_
_atom_type_symbol
_atom_type_description
_atom_type_scat_dispersion_real
_atom_type_scat_dispersion_imag
_atom_type_scat_source
C C 0.0033 0.0016 'International Tables Vol C Tables 4.2.6.8 and 6.1.1.4'
H H 0.0000 0.0000 'International Tables Vol C Tables 4.2.6.8 and 6.1.1.4'
N N 0.0061 0.0033 'International Tables Vol C Tables 4.2.6.8 and 6.1.1.4'
Ni Ni 0.3393 1.1124 'International Tables Vol C Tables 4.2.6.8 and 6.1.1.4'
I I -0.4742 1.8119 'International Tables Vol C Tables 4.2.6.8 and 6.1.1.4'

loop_
_geom_angle_atom_site_label_1
_geom_angle_atom_site_label_2
_geom_angle_atom_site_label_3
_geom_angle
_geom_angle_site_symmetry_3
N3 Ni1 N7 169.5(8) .
N3 Ni1 N8 95.5(7) .
N7 Ni1 N8 77.1(7) .
N3 Ni1 N4 77.5(7) .
N7 Ni1 N4 96.7(7) .
N8 Ni1 N4 102.1(8) .
N3 Ni1 N5 113.6(7) .
N7 Ni1 N5 73.5(7) .
N8 Ni1 N5 150.7(5) .
N4 Ni1 N5 81.4(7) .
N3 Ni1 N1 72.9(7) .
N7 Ni1 N1 112.8(7) .
N8 Ni1 N1 82.6(7) .
N4 Ni1 N1 150.3(5) .
N5 Ni1 N1 108.9(6) .
I5 I4 I3 178.01(10) .
I10 I9 I8 177.51(10) .
C5 N1 C1 116.0(12) .
C5 N1 Ni1 112.9(10) .
C1 N1 Ni1 127.5(10) .
N1 C1 C2 123.9(12) .
N1 C1 C12 114.5(14) 2_755
C2 C1 C12 121.5(14) 2_755
C3 C2 C1 116.5(13) .
C4 C3 C2 120.1(14) .
C3 C4 C5 119.2(13) .
N1 C5 C4 124.1(14) .
N1 C5 N2 115.2(15) .
C4 C5 N2 120.4(15) .
N3 C6 C7 118(2) .
N3 N2 C5 119.3(17) .
C6 N3 N2 125(2) .
C6 N3 Ni1 116.5(16) .
N2 N3 Ni1 118.2(15) .
C11 N4 C7 116.0(13) .
C11 N4 Ni1 130.2(12) .
C7 N4 Ni1 113.5(11) .
N4 C7 C8 124.3(13) .
N4 C7 C6 114.0(16) .
C8 C7 C6 121.3(16) .
C9 C8 C7 116.0(13) .
C10 C9 C8 120.1(14) .
C9 C10 C11 119.8(14) .
N4 C11 C10 123.6(14) .
C16 N5 C12 115.8(12) .
C16 N5 Ni1 114.0(11) .
C12 N5 Ni1 127.3(11) .
N5 C12 C13 124.0(13) .
N5 C12 C1 115.4(13) 2_755
C13 C12 C1 120.4(13) 2_755
C14 C13 C12 116.4(13) .
C15 C14 C13 120.1(14) .
C14 C15 C16 118.9(13) .
N5 C16 C15 124.2(14) .
N5 C16 N6 114.7(15) .
C15 C16 N6 121.1(16) .
C16 N6 N7 119.1(18) .
C17 N7 N6 126.3(19) .
C17 N7 Ni1 117.0(15) .
N6 N7 Ni1 116.5(15) .
N7 C17 C18 115.8(18) .
C22 N8 C18 115.5(12) .
C22 N8 Ni1 130.0(11) .
C18 N8 Ni1 113.7(11) .
N8 C18 C19 124.3(13) .
N8 C18 C17 115.6(15) .
C19 C18 C17 120.0(15) .
C20 C19 C18 116.4(13) .
C21 C20 C19 119.8(14) .
C20 C21 C22 119.6(14) .
N8 C22 C21 124.1(14) .
N1S C1S C2S 177(4) .
N2S C3S C4S 177(4) .

loop_
_geom_bond_atom_site_label_1
_geom_bond_atom_site_label_2
_geom_bond_distance
_geom_bond_site_symmetry_2
Ni1 N3 2.080(18) .
Ni1 N7 2.091(19) .
Ni1 N8 2.104(14) .
Ni1 N4 2.124(14) .
Ni1 N5 2.242(15) .
Ni1 N1 2.277(14) .
I1 I2 2.817(5) .
I3 I4 2.992(3) .
I4 I5 2.890(3) .
I6 I7 2.770(4) .
I10 I9 2.898(3) .
I9 I8 2.994(3) .
I11 I11 2.775(4) 5_777
I12 I12 2.764(4) 7_667
N1 C5 1.329(15) .
N1 C1 1.346(15) .
C1 C2 1.395(17) .
C1 C12 1.48(2) 2_755
C2 C3 1.384(17) .
C3 C4 1.349(18) .
C4 C5 1.361(18) .
C5 N2 1.37(2) .
C6 N3 1.24(3) .
C6 C7 1.48(3) .
N2 N3 1.33(3) .
N4 C11 1.329(15) .
N4 C7 1.348(15) .
C7 C8 1.396(17) .
C8 C9 1.385(18) .
C9 C10 1.346(18) .
C10 C11 1.362(18) .
N5 C16 1.330(15) .
N5 C12 1.348(15) .
C12 C13 1.394(17) .
C12 C1 1.48(2) 2_755
C13 C14 1.385(17) .
C14 C15 1.348(18) .
C15 C16 1.363(18) .
C16 N6 1.36(3) .
N6 N7 1.36(3) .
N7 C17 1.28(3) .
C17 C18 1.47(3) .
N8 C22 1.330(15) .
N8 C18 1.349(15) .
C18 C19 1.394(17) .
C19 C20 1.383(17) .
C20 C21 1.347(18) .
C21 C22 1.360(18) .
N1S C1S 1.11(3) .
C1S C2S 1.45(4) .
N2S C3S 1.11(3) .
C3S C4S 1.45(3) .

loop_
_geom_torsion_atom_site_label_1
_geom_torsion_atom_site_label_2
_geom_torsion_atom_site_label_3
_geom_torsion_atom_site_label_4
_geom_torsion
_geom_torsion_site_symmetry_1
_geom_torsion_site_symmetry_4
N3 Ni1 N1 C5 -10.5(9) . .
N7 Ni1 N1 C5 160.2(9) . .
N8 Ni1 N1 C5 87.6(9) . .
N4 Ni1 N1 C5 -13.7(16) . .
N5 Ni1 N1 C5 -120.2(9) . .
N3 Ni1 N1 C1 -168.1(12) . .
N7 Ni1 N1 C1 2.6(13) . .
N8 Ni1 N1 C1 -70.0(11) . .
N4 Ni1 N1 C1 -171.4(13) . .
N5 Ni1 N1 C1 82.2(11) . .
C5 N1 C1 C2 0.0(3) . .
Ni1 N1 C1 C2 157.1(11) . .
C5 N1 C1 C12 175.9(15) . 2_755
Ni1 N1 C1 C12 -27.0(15) . 2_755
N1 C1 C2 C3 -0.1(3) . .
C12 C1 C2 C3 -175.7(16) 2_755 .
C1 C2 C3 C4 0.3(7) . .
C2 C3 C4 C5 -0.4(9) . .
C1 N1 C5 C4 -0.2(7) . .
Ni1 N1 C5 C4 -160.6(10) . .
C1 N1 C5 N2 173.7(16) . .
Ni1 N1 C5 N2 13.3(14) . .
C3 C4 C5 N1 0.4(10) . .
C3 C4 C5 N2 -173.2(17) . .
N1 C5 N2 N3 -9(2) . .
C4 C5 N2 N3 165.3(15) . .
C7 C6 N3 N2 177(2) . .
C7 C6 N3 Ni1 -1(3) . .
C5 N2 N3 C6 -178(2) . .
C5 N2 N3 Ni1 -1(2) . .
N7 Ni1 N3 C6 59(5) . .
N8 Ni1 N3 C6 103(2) . .
N4 Ni1 N3 C6 1.8(19) . .
N5 Ni1 N3 C6 -73(2) . .
N1 Ni1 N3 C6 -176(2) . .
N7 Ni1 N3 N2 -119(4) . .
N8 Ni1 N3 N2 -74.4(16) . .
N4 Ni1 N3 N2 -175.6(17) . .
N5 Ni1 N3 N2 109.8(16) . .
N1 Ni1 N3 N2 6.1(14) . .
N3 Ni1 N4 C11 -175(2) . .
N7 Ni1 N4 C11 13(2) . .
N8 Ni1 N4 C11 92(2) . .
N5 Ni1 N4 C11 -59(2) . .
N1 Ni1 N4 C11 -172.2(18) . .
N3 Ni1 N4 C7 -2.8(15) . .
N7 Ni1 N4 C7 -174.0(16) . .
N8 Ni1 N4 C7 -95.8(16) . .
N5 Ni1 N4 C7 113.9(16) . .
N1 Ni1 N4 C7 0(2) . .
C11 N4 C7 C8 4(3) . .
Ni1 N4 C7 C8 -169(2) . .
C11 N4 C7 C6 177(2) . .
Ni1 N4 C7 C6 3(3) . .
N3 C6 C7 N4 -2(3) . .
N3 C6 C7 C8 171(2) . .
N4 C7 C8 C9 -5(4) . .
C6 C7 C8 C9 -177(3) . .
C7 C8 C9 C10 4(4) . .
C8 C9 C10 C11 -3(4) . .
C7 N4 C11 C10 -4(4) . .
Ni1 N4 C11 C10 169.0(19) . .
C9 C10 C11 N4 3(4) . .
N3 Ni1 N5 C16 159.8(16) . .
N7 Ni1 N5 C16 -12.0(17) . .
N8 Ni1 N5 C16 -12(3) . .
N4 Ni1 N5 C16 87.6(17) . .
N1 Ni1 N5 C16 -121.1(16) . .
N3 Ni1 N5 C12 0(2) . .
N7 Ni1 N5 C12 -172(2) . .
N8 Ni1 N5 C12 -171.6(18) . .
N4 Ni1 N5 C12 -72.2(19) . .
N1 Ni1 N5 C12 79.1(19) . .
C16 N5 C12 C13 -1(4) . .
Ni1 N5 C12 C13 158.8(19) . .
C16 N5 C12 C1 175(2) . 2_755
Ni1 N5 C12 C1 -26(3) . 2_755
N5 C12 C13 C14 0(4) . .
C1 C12 C13 C14 -176(2) 2_755 .
C12 C13 C14 C15 5(4) . .
C13 C14 C15 C16 -9(4) . .
C12 N5 C16 C15 -3(4) . .
Ni1 N5 C16 C15 -166(2) . .
C12 N5 C16 N6 179(2) . .
Ni1 N5 C16 N6 17(3) . .
C14 C15 C16 N5 8(4) . .
C14 C15 C16 N6 -174(2) . .
N5 C16 N6 N7 -13(3) . .
C15 C16 N6 N7 169(2) . .
C16 N6 N7 C17 -173(2) . .
C16 N6 N7 Ni1 2(3) . .
N3 Ni1 N7 C17 46(5) . .
N8 Ni1 N7 C17 0.9(18) . .
N4 Ni1 N7 C17 101.8(19) . .
N5 Ni1 N7 C17 -179(2) . .
N1 Ni1 N7 C17 -75(2) . .
N3 Ni1 N7 N6 -129(4) . .
N8 Ni1 N7 N6 -174.7(19) . .
N4 Ni1 N7 N6 -73.8(18) . .
N5 Ni1 N7 N6 5.2(17) . .
N1 Ni1 N7 N6 109.2(17) . .
N6 N7 C17 C18 179(2) . .
Ni1 N7 C17 C18 4(3) . .
N3 Ni1 N8 C22 12(2) . .
N7 Ni1 N8 C22 -175(2) . .
N4 Ni1 N8 C22 90(2) . .
N5 Ni1 N8 C22 -175.7(19) . .
N1 Ni1 N8 C22 -60(2) . .
N3 Ni1 N8 C18 -178.4(16) . .
N7 Ni1 N8 C18 -5.8(16) . .
N4 Ni1 N8 C18 -100.1(16) . .
N5 Ni1 N8 C18 -6(3) . .
N1 Ni1 N8 C18 109.7(17) . .
C22 N8 C18 C19 -3(4) . .
Ni1 N8 C18 C19 -174.1(19) . .
C22 N8 C18 C17 -179(2) . .
Ni1 N8 C18 C17 10(3) . .
N7 C17 C18 N8 -9(3) . .
N7 C17 C18 C19 174(2) . .
N8 C18 C19 C20 1(4) . .
C17 C18 C19 C20 177(2) . .
C18 C19 C20 C21 3(4) . .
C19 C20 C21 C22 -5(4) . .
C18 N8 C22 C21 1(4) . .
Ni1 N8 C22 C21 170(2) . .
C20 C21 C22 N8 3(4) . .
